data_1530861
loop_
_publ_author_name
'Tamada, O.'
'Yamamoto, N.'
'Oka, Y.'

_publ_section_title
;
 Hydrothermal Synthesis and Structure Determination of a New Manganese
 (III) Oxide, Ba Mn2 O3 (O H)2
;
_journal_name_full 'Journal of Solid State Chemistry'
_journal_page_first 401
_journal_page_last 408
_journal_volume 74
_journal_year 1988
_chemical_formula_sum 'Ba H2 Mn2 O5'
_chemical_name_systematic 'Ba Mn2 O3 (O H)2'
_space_group_IT_number 38
_symmetry_space_group_name_Hall 'C -2 -2'
_symmetry_space_group_name_H-M 'C m 2 m'
_cell_angle_alpha 90
_cell_angle_beta 90
_cell_angle_gamma 90
_cell_formula_units_Z 2
_cell_length_a 11.585
_cell_length_b 4.12
_cell_length_c 4.39
_cell_volume 209.536
_citation_journal_id_ASTM JSSCBI
_cod_data_source_file Tamada_JSSCBI_1988_1621.cif
_cod_data_source_block H2Ba1Mn2O5
_cod_original_cell_volume 209.5356
_cod_original_sg_symbol_Hall 'A 2 -2 (y,z,x)'
_cod_original_formula_sum 'H2 Ba1 Mn2 O5'
_cod_database_code 1530861

loop_
_symmetry_equiv_pos_as_xyz
x,y,z
-x,y,-z
x,y,-z
-x,y,z
x+1/2,y+1/2,z
-x+1/2,y+1/2,-z
x+1/2,y+1/2,-z
-x+1/2,y+1/2,z

loop_
_atom_site_label
_atom_site_type_symbol
_atom_site_fract_x
_atom_site_fract_y
_atom_site_fract_z
_atom_site_occupancy
_atom_site_U_iso_or_equiv
O2 O-2 0.1738 -0.021 0.5 1 0.0
O3 O-2 0.3354 -0.001 0 1 0.0
Mn1 Mn+3 0.33887 -0.008 0.5 1 0.0
Ba1 Ba+2 0 0 0 1 0.0
O1 O-2 0.5 0 0.5 1 0.0
